data_2209872
loop_
_publ_author_name
'Dan-Hua Wang'
'Ming-Hua Zhou'
'Xiu-Rong Hu'

_publ_section_title
;
 Crystalline form B of risperidone
;
_journal_coeditor_code HK2060
_journal_issue 8
_journal_name_full 'Acta Crystallographica Section E'
_journal_page_first o3527
_journal_page_last o3528
_journal_paper_doi 10.1107/S1600536806027930
_journal_volume 62
_journal_year 2006
_chemical_formula_iupac 'C23 H27 F N4 O2'
_chemical_formula_moiety 'C23 H27 F N4 O2'
_chemical_formula_sum 'C23 H27 F N4 O2'
_chemical_formula_weight 410.49
_chemical_name_systematic
;
4-(6-fluoro-1,2-
benzisoxazol-3-yl)-1-hydroxy-1-[2-(2-methyl-4-oxo-3,4,6,7,8,9-hexahydro-2H-
pyrido[1,2-a]pyrimidin-3-yl)ethyl]piperidine
;
_space_group_IT_number 2
_symmetry_cell_setting triclinic
_symmetry_space_group_name_Hall '-P 1'
_symmetry_space_group_name_H-M 'P -1'
_cell_angle_alpha 75.240(17)
_cell_angle_beta 79.514(13)
_cell_angle_gamma 81.397(17)
_cell_formula_units_Z 4
_cell_length_a 9.938(4)
_cell_length_b 11.016(6)
_cell_length_c 20.274(9)
_cell_measurement_reflns_used 11861
_cell_measurement_temperature 298.0(10)
_cell_measurement_theta_max 27.5
_cell_measurement_theta_min 3.0
_cell_volume 2098.0(17)
_computing_cell_refinement PROCESS-AUTO
_computing_data_collection 'PROCESS-AUTO (Rigaku, 1998)'
_computing_data_reduction 'CrystalStructure (Rigaku/MSC, 2004)'
_computing_molecular_graphics 'ORTEP-3 for Windows (Farrugia, 1997)'
_computing_publication_material CrystalStructure
_computing_structure_refinement 'CRYSTALS (Betteridge <i>et al.</i>, 2003)'
_computing_structure_solution 'SHELXS97 (Sheldrick, 1997)'
_diffrn_detector_area_resol_mean 10.00
_diffrn_measured_fraction_theta_full 0.983
_diffrn_measured_fraction_theta_max 0.983
_diffrn_measurement_device_type 'Rigaku R-AXIS RAPID'
_diffrn_measurement_method \w
_diffrn_radiation_type 'Mo K\a'
_diffrn_radiation_wavelength 0.71075
_diffrn_reflns_av_R_equivalents 0.051
_diffrn_reflns_limit_h_max 11
_diffrn_reflns_limit_h_min -12
_diffrn_reflns_limit_k_max 14
_diffrn_reflns_limit_k_min -14
_diffrn_reflns_limit_l_max 26
_diffrn_reflns_limit_l_min -26
_diffrn_reflns_number 20587
_diffrn_reflns_theta_full 27.48
_diffrn_reflns_theta_max 27.48
_exptl_absorpt_coefficient_mu 0.091
_exptl_absorpt_correction_type none
_exptl_crystal_colour colorless
_exptl_crystal_density_diffrn 1.300
_exptl_crystal_density_method 'not measured'
_exptl_crystal_description needle
_exptl_crystal_F_000 872.00
_exptl_crystal_size_max 0.29
_exptl_crystal_size_mid 0.16
_exptl_crystal_size_min 0.12
_refine_diff_density_max 0.60
_refine_diff_density_min -0.675
_refine_ls_extinction_coef 16E1(2)
_refine_ls_extinction_method 'Larson (1970)'
_refine_ls_goodness_of_fit_ref 1.053
_refine_ls_hydrogen_treatment refall
_refine_ls_number_parameters 596
_refine_ls_number_reflns 9462
_refine_ls_R_factor_gt 0.0643
_refine_ls_shift/su_max 0.0000
_refine_ls_structure_factor_coef Fsqd
_refine_ls_weighting_details 'w = 1/[0.0003Fo^2^ + 1\s(Fo^2^)]/(4Fo^2^)'
_refine_ls_weighting_scheme calc
_refine_ls_wR_factor_ref 0.1511
_reflns_number_gt 3536
_reflns_number_total 9462
_reflns_threshold_expression F^2^>2\s(F^2^)
_cod_data_source_file hk2060.cif
_cod_data_source_block I
_cod_original_cell_volume 2097.8(17)
_cod_database_code 2209872

loop_
_symmetry_equiv_pos_site_id
_symmetry_equiv_pos_as_xyz
1 +X,+Y,+Z
2 -X,-Y,-Z

loop_
_atom_site_type_symbol
_atom_site_label
_atom_site_fract_x
_atom_site_fract_y
_atom_site_fract_z
_atom_site_U_iso_or_equiv
_atom_site_adp_type
_atom_site_calc_flag
_atom_site_refinement_flags
_atom_site_occupancy
F F11 -0.43529(16) 0.6723(2) 0.31536(9) 0.0944(6) Uani d . 1.00
F F21 0.19762(16) 0.29901(19) 0.15606(10) 0.0956(6) Uani d . 1.00
O O11 0.03428(19) 0.7445(2) 0.28246(11) 0.0780(7) Uani d . 1.00
O O12 0.8642(2) 0.2433(2) 0.50955(12) 0.0985(8) Uani d . 1.00
O O21 0.63702(19) 0.2636(2) 0.22463(10) 0.0691(6) Uani d . 1.00
O O22 1.4669(2) 0.7711(2) -0.00742(10) 0.0829(7) Uani d . 1.00
N N11 0.1514(2) 0.6612(2) 0.30565(13) 0.0810(9) Uani d . 1.00
N N12 0.4383(2) 0.3322(2) 0.44176(11) 0.0628(7) Uani d . 1.00
N N13 0.8983(2) 0.0682(2) 0.59419(11) 0.0615(7) Uani d . 1.00
N N14 0.7159(2) -0.0373(2) 0.66190(12) 0.0697(8) Uani d . 1.00
N N21 0.7415(2) 0.3495(2) 0.20516(12) 0.0678(8) Uani d . 1.00
N N22 1.0271(2) 0.6695(2) 0.05724(11) 0.0602(7) Uani d . 1.00
N N23 1.5015(2) 0.9463(2) -0.09250(11) 0.0564(7) Uani d . 1.00
N N24 1.3358(2) 1.0453(2) -0.16215(12) 0.0725(8) Uani d . 1.00
C C1 -0.0785(2) 0.6807(2) 0.30832(13) 0.0593(9) Uani d . 1.00
C C2 -0.2100(2) 0.7236(2) 0.29494(13) 0.0633(9) Uani d . 1.00
C C3 -0.3023(2) 0.6385(2) 0.32612(13) 0.0679(10) Uani d . 1.00
C C4 -0.2729(3) 0.5213(3) 0.36887(14) 0.0788(11) Uani d . 1.00
C C5 -0.1387(2) 0.4821(2) 0.37953(13) 0.0678(9) Uani d . 1.00
C C6 -0.0410(2) 0.5630(2) 0.34881(12) 0.0558(8) Uani d . 1.00
C C7 0.1060(2) 0.5581(3) 0.34299(13) 0.0606(9) Uani d . 1.00
C C8 0.2026(2) 0.4476(2) 0.37271(13) 0.0625(9) Uani d . 1.00
C C9 0.3473(2) 0.4484(3) 0.33703(14) 0.0820(11) Uani d . 1.00
C C10 0.4381(2) 0.3350(3) 0.36954(14) 0.0804(11) Uani d . 1.00
C C11 0.3006(2) 0.3224(3) 0.47846(14) 0.0831(11) Uani d . 1.00
C C12 0.2011(2) 0.4343(3) 0.44947(13) 0.0780(10) Uani d . 1.00
C C13 0.5353(2) 0.2298(3) 0.47353(14) 0.0725(10) Uani d . 1.00
C C14 0.5714(2) 0.2546(3) 0.53857(16) 0.0769(11) Uani d . 1.00
C C15 0.6675(2) 0.1509(2) 0.57559(13) 0.0607(9) Uani d . 1.00
C C16 0.8125(2) 0.1618(3) 0.55620(14) 0.0660(9) Uani d . 1.00
C C17 1.0484(2) 0.0799(3) 0.57326(17) 0.0872(12) Uani d . 1.00
C C18 1.1349(3) -0.0112(4) 0.6192(2) 0.111(2) Uani d . 1.00
C C19 1.0864(3) -0.1243(5) 0.6548(2) 0.1172(18) Uani d . 1.00
C C20 0.9447(2) -0.1236(3) 0.68401(18) 0.0904(12) Uani d . 1.00
C C21 0.8480(2) -0.0262(2) 0.64460(14) 0.0636(9) Uani d . 1.00
C C22 0.6262(2) 0.0524(2) 0.62672(14) 0.0616(9) Uani d . 1.00
C C23 0.4794(2) 0.0305(3) 0.64950(18) 0.0879(12) Uani d . 1.00
C C24 0.5314(2) 0.3199(2) 0.18976(13) 0.0574(8) Uani d . 1.00
C C25 0.4101(2) 0.2692(2) 0.19489(13) 0.0639(9) Uani d . 1.00
C C26 0.3195(2) 0.3432(3) 0.15407(16) 0.0686(10) Uani d . 1.00
C C27 0.3435(2) 0.4596(3) 0.11143(16) 0.0751(10) Uani d . 1.00
C C28 0.4633(2) 0.5079(2) 0.10857(14) 0.0698(10) Uani d . 1.00
C C29 0.5598(2) 0.4355(2) 0.14898(13) 0.0568(8) Uani d . 1.00
C C30 0.6959(2) 0.4485(2) 0.16125(13) 0.0577(8) Uani d . 1.00
C C31 0.7784(2) 0.5574(2) 0.13248(13) 0.0590(8) Uani d . 1.00
C C32 0.9109(2) 0.5410(3) 0.16283(13) 0.0687(10) Uani d . 1.00
C C33 0.9924(2) 0.6534(3) 0.13153(13) 0.0696(10) Uani d . 1.00
C C34 0.9026(2) 0.6922(3) 0.02545(14) 0.0676(9) Uani d . 1.00
C C35 0.8139(2) 0.5836(3) 0.05403(13) 0.0693(10) Uani d . 1.00
C C36 1.1166(2) 0.7701(3) 0.02606(14) 0.0667(10) Uani d . 1.00
C C37 1.2048(2) 0.7494(2) -0.04044(13) 0.0638(9) Uani d . 1.00
C C38 1.2905(2) 0.8555(2) -0.07606(12) 0.0551(8) Uani d . 1.00
C C39 1.4231(2) 0.8508(2) -0.05536(13) 0.0576(8) Uani d . 1.00
C C40 1.6400(2) 0.9392(3) -0.07317(16) 0.0787(11) Uani d . 1.00
C C41 1.7334(3) 1.0210(4) -0.1259(2) 0.0933(15) Uani d . 1.00
C C42 1.6693(3) 1.1427(5) -0.1558(2) 0.1096(19) Uani d . 1.00
C C43 1.5467(3) 1.1398(3) -0.18280(19) 0.0948(13) Uani d . 1.00
C C44 1.4552(2) 1.0397(3) -0.14375(14) 0.0657(9) Uani d . 1.00
C C45 1.2545(2) 0.9510(2) -0.12871(14) 0.0625(9) Uani d . 1.00
C C46 1.1188(2) 0.9636(3) -0.15511(18) 0.0908(12) Uani d . 1.00
H H2 -0.2339 0.8026 0.2674 0.076 Uiso c R 1.00
H H4 -0.3423 0.4699 0.3900 0.095 Uiso c R 1.00
H H5 -0.1149 0.4028 0.4069 0.081 Uiso c R 1.00
H H8 0.1689 0.3715 0.3680 0.075 Uiso c R 1.00
H H25 0.3914 0.1913 0.2237 0.077 Uiso c R 1.00
H H27 0.2779 0.5051 0.0846 0.090 Uiso c R 1.00
H H28 0.4805 0.5867 0.0805 0.084 Uiso c R 1.00
H H31 0.7223 0.6323 0.1440 0.071 Uiso c R 1.00
H H91 0.3825 0.5243 0.3395 0.098 Uiso c R 1.00
H H92 0.3489 0.4480 0.2891 0.098 Uiso c R 1.00
H H101 0.5313 0.3390 0.3450 0.096 Uiso c R 1.00
H H102 0.4040 0.2588 0.3666 0.096 Uiso c R 1.00
H H111 0.3012 0.3195 0.5266 0.100 Uiso c R 1.00
H H112 0.2696 0.2454 0.4747 0.100 Uiso c R 1.00
H H121 0.2278 0.5109 0.4563 0.094 Uiso c R 1.00
H H122 0.1088 0.4217 0.4737 0.094 Uiso c R 1.00
H H131 0.4939 0.1512 0.4855 0.087 Uiso c R 1.00
H H132 0.6188 0.2230 0.4408 0.087 Uiso c R 1.00
H H141 0.4868 0.2647 0.5701 0.092 Uiso c R 1.00
H H142 0.6148 0.3323 0.5257 0.092 Uiso c R 1.00
H H171 1.0646 0.1645 0.5733 0.105 Uiso c R 1.00
H H172 1.0751 0.0663 0.5270 0.105 Uiso c R 1.00
H H181 1.1513 0.0308 0.6532 0.133 Uiso c R 1.00
H H182 1.2215 -0.0310 0.5911 0.133 Uiso c R 1.00
H H191 1.1395 -0.1593 0.6923 0.141 Uiso c R 1.00
H H192 1.1037 -0.1796 0.6231 0.141 Uiso c R 1.00
H H201 0.9354 -0.1090 0.7299 0.108 Uiso c R 1.00
H H202 0.9172 -0.2061 0.6873 0.108 Uiso c R 1.00
H H231 0.4515 0.0417 0.6957 0.105 Uiso c R 1.00
H H232 0.4680 -0.0539 0.6485 0.105 Uiso c R 1.00
H H233 0.4237 0.0897 0.6191 0.105 Uiso c R 1.00
H H321 0.8883 0.5326 0.2123 0.082 Uiso c R 1.00
H H322 0.9665 0.4652 0.1536 0.082 Uiso c R 1.00
H H331 0.9377 0.7290 0.1415 0.084 Uiso c R 1.00
H H332 1.0765 0.6396 0.1516 0.084 Uiso c R 1.00
H H341 0.8499 0.7693 0.0345 0.081 Uiso c R 1.00
H H342 0.9284 0.7015 -0.0239 0.081 Uiso c R 1.00
H H351 0.7292 0.6051 0.0342 0.083 Uiso c R 1.00
H H352 0.8636 0.5082 0.0413 0.083 Uiso c R 1.00
H H361 1.0598 0.8502 0.0162 0.080 Uiso c R 1.00
H H362 1.1764 0.7722 0.0585 0.080 Uiso c R 1.00
H H371 1.1449 0.7412 -0.0715 0.077 Uiso c R 1.00
H H372 1.2659 0.6720 -0.0298 0.077 Uiso c R 1.00
H H401 1.6294 0.9652 -0.0301 0.094 Uiso c R 1.00
H H402 1.6818 0.8524 -0.0669 0.094 Uiso c R 1.00
H H411 1.8083 1.0328 -0.1042 0.112 Uiso c R 1.00
H H412 1.7700 0.9779 -0.1626 0.112 Uiso c R 1.00
H H421 1.6459 1.1909 -0.1206 0.132 Uiso c R 1.00
H H422 1.7348 1.1845 -0.1931 0.132 Uiso c R 1.00
H H431 1.4926 1.2212 -0.1844 0.114 Uiso c R 1.00
H H432 1.5742 1.1276 -0.2293 0.114 Uiso c R 1.00
H H461 1.0487 0.9349 -0.1173 0.109 Uiso c R 1.00
H H462 1.1278 0.9135 -0.1884 0.109 Uiso c R 1.00
H H463 1.0938 1.0506 -0.1764 0.109 Uiso c R 1.00

loop_
_atom_site_aniso_label
_atom_site_aniso_U_11
_atom_site_aniso_U_22
_atom_site_aniso_U_33
_atom_site_aniso_U_12
_atom_site_aniso_U_13
_atom_site_aniso_U_23
F11 0.0584(10) 0.1142(17) 0.0946(13) -0.0071(10) -0.0220(9) 0.0104(12)
F21 0.0590(10) 0.1004(16) 0.1189(15) -0.0285(10) -0.0127(10) 0.0007(12)
O11 0.0622(12) 0.0695(15) 0.0863(14) -0.0168(11) -0.0128(11) 0.0171(12)
O12 0.0874(15) 0.098(2) 0.0859(15) -0.0231(13) -0.0100(12) 0.0283(15)
O21 0.0604(11) 0.0683(15) 0.0654(12) -0.0161(10) -0.0077(10) 0.0123(11)
O22 0.0847(14) 0.0804(16) 0.0697(13) -0.0100(12) -0.0262(11) 0.0183(12)
N11 0.0574(14) 0.080(2) 0.0890(19) -0.0117(14) -0.0176(14) 0.0178(16)
N12 0.0478(12) 0.0776(19) 0.0521(13) 0.0019(11) -0.0099(11) 0.0013(13)
N13 0.0431(11) 0.0735(18) 0.0584(14) -0.0150(11) -0.0072(11) 0.0061(13)
N14 0.0485(13) 0.0722(19) 0.0733(16) -0.0114(12) -0.0110(12) 0.0142(14)
N21 0.0631(14) 0.0729(19) 0.0586(14) -0.0193(13) -0.0063(12) 0.0053(14)
N22 0.0555(13) 0.0718(18) 0.0517(14) -0.0263(12) 0.0007(11) -0.0066(12)
N23 0.0417(11) 0.0668(17) 0.0543(13) -0.0132(11) -0.0070(10) 0.0012(12)
N24 0.0520(13) 0.0765(19) 0.0762(16) -0.0227(13) -0.0156(12) 0.0181(15)
C1 0.0620(17) 0.059(2) 0.0512(16) -0.0089(15) -0.0084(14) -0.0011(15)
C2 0.0546(16) 0.064(2) 0.0594(18) -0.0060(15) -0.0076(14) 0.0067(16)
C3 0.0528(17) 0.088(2) 0.0575(17) 0.0000(17) -0.0191(15) -0.0038(18)
C4 0.0680(19) 0.090(2) 0.0665(19) -0.0224(18) -0.0142(16) 0.0142(19)
C5 0.0634(18) 0.064(2) 0.0626(18) -0.0117(16) -0.0118(15) 0.0126(16)
C6 0.0541(16) 0.061(2) 0.0464(15) -0.0040(14) -0.0119(13) 0.0001(14)
C7 0.0607(17) 0.063(2) 0.0564(17) -0.0103(15) -0.0154(14) -0.0036(16)
C8 0.0533(16) 0.062(2) 0.0687(19) -0.0063(14) -0.0194(15) -0.0011(16)
C9 0.0678(19) 0.113(3) 0.0566(18) 0.0053(19) -0.0145(16) -0.0098(19)
C10 0.0699(19) 0.100(2) 0.066(2) 0.0120(19) -0.0200(17) -0.0137(19)
C11 0.0546(17) 0.108(3) 0.065(2) 0.0010(18) -0.0075(15) 0.0125(19)
C12 0.0597(18) 0.100(2) 0.0580(18) 0.0080(17) -0.0062(15) 0.0004(18)
C13 0.0607(17) 0.076(2) 0.072(2) 0.0049(16) -0.0179(16) -0.0035(18)
C14 0.074(2) 0.075(2) 0.077(2) 0.0033(17) -0.0317(18) -0.0009(18)
C15 0.0560(16) 0.064(2) 0.0579(17) -0.0017(15) -0.0161(14) -0.0043(16)
C16 0.0614(17) 0.073(2) 0.0529(17) -0.0169(16) -0.0079(15) 0.0091(17)
C17 0.0504(17) 0.111(3) 0.094(2) -0.0248(18) -0.0103(17) -0.003(2)
C18 0.060(2) 0.125(4) 0.131(5) -0.019(2) -0.047(3) 0.027(4)
C19 0.070(2) 0.119(5) 0.125(3) 0.015(2) -0.026(2) 0.033(3)
C20 0.0631(19) 0.097(3) 0.092(2) 0.0021(18) -0.0236(19) 0.014(2)
C21 0.0514(16) 0.071(2) 0.0599(17) -0.0090(15) -0.0130(14) 0.0043(16)
C22 0.0459(14) 0.063(2) 0.0699(19) -0.0078(14) -0.0097(14) -0.0034(17)
C23 0.0520(17) 0.096(2) 0.107(2) -0.0113(17) -0.0110(17) -0.007(2)
C24 0.0517(16) 0.058(2) 0.0518(16) -0.0119(14) 0.0048(13) 0.0008(15)
C25 0.0655(17) 0.058(2) 0.0585(18) -0.0143(16) 0.0031(15) -0.0004(16)
C26 0.0566(17) 0.074(2) 0.0691(19) -0.0141(17) 0.0001(16) -0.0080(18)
C27 0.0593(18) 0.076(2) 0.076(2) -0.0095(17) -0.0112(16) 0.0085(19)
C28 0.0643(18) 0.063(2) 0.0671(19) -0.0095(16) -0.0045(16) 0.0091(17)
C29 0.0521(15) 0.0545(19) 0.0547(16) -0.0103(14) 0.0009(13) -0.0001(15)
C30 0.0566(16) 0.060(2) 0.0485(16) -0.0102(15) 0.0046(13) -0.0056(15)
C31 0.0530(15) 0.057(2) 0.0592(17) -0.0141(14) 0.0016(13) -0.0019(15)
C32 0.0728(18) 0.081(2) 0.0491(16) -0.0217(17) -0.0053(15) -0.0048(16)
C33 0.0649(18) 0.092(2) 0.0510(17) -0.0320(18) 0.0038(14) -0.0099(17)
C34 0.0642(17) 0.072(2) 0.0601(18) -0.0260(16) -0.0048(15) 0.0026(17)
C35 0.0683(18) 0.079(2) 0.0573(17) -0.0296(17) -0.0114(15) 0.0031(16)
C36 0.0671(18) 0.068(2) 0.0649(19) -0.0260(16) 0.0017(15) -0.0135(17)
C37 0.0596(16) 0.065(2) 0.0603(17) -0.0217(15) 0.0022(14) -0.0014(16)
C38 0.0508(15) 0.057(2) 0.0523(16) -0.0136(14) -0.0012(13) -0.0044(15)
C39 0.0547(16) 0.061(2) 0.0506(16) -0.0074(14) -0.0023(14) -0.0040(15)
C40 0.0492(16) 0.103(2) 0.086(2) -0.0014(17) -0.0248(16) -0.019(2)
C41 0.0457(18) 0.107(3) 0.120(3) -0.023(2) -0.006(2) -0.010(2)
C42 0.078(2) 0.126(5) 0.110(3) -0.065(2) -0.024(2) 0.039(3)
C43 0.085(2) 0.099(3) 0.093(2) -0.045(2) -0.028(2) 0.022(2)
C44 0.0514(16) 0.078(2) 0.0607(18) -0.0198(15) -0.0098(14) 0.0038(17)
C45 0.0476(15) 0.068(2) 0.0690(19) -0.0117(15) -0.0123(14) -0.0055(17)
C46 0.0572(17) 0.096(2) 0.113(2) -0.0205(18) -0.0262(19) 0.004(2)

loop_
_atom_type_symbol
_atom_type_description
_atom_type_scat_dispersion_real
_atom_type_scat_dispersion_imag
_atom_type_scat_source
C C 0.003 0.002
;
International Tables for Crystallography
(1992, Vol. C, Tables 4.2.6.8 and 6.1.1.4)
;
H H 0.000 0.000
;
International Tables for Crystallography
(1992, Vol. C, Table 6.1.1.4)
;
O O 0.011 0.006
;
International Tables for Crystallography
(1992, Vol. C, Tables 4.2.6.8 and 6.1.1.4)
;
N N 0.006 0.003
;
International Tables for Crystallography
(1992, Vol. C, Tables 4.2.6.8 and 6.1.1.4)
;
F F 0.017 0.010
;
International Tables for Crystallography
(1992, Vol. C, Tables 4.2.6.8 and 6.1.1.4)
;

loop_
_geom_angle_atom_site_label_1
_geom_angle_atom_site_label_2
_geom_angle_atom_site_label_3
_geom_angle
_geom_angle_publ_flag
N11 O11 C1 106.9(2) y
N21 O21 C24 106.86(19) y
O11 N11 C7 107.1(2) y
C10 N12 C11 109.1(2) y
C10 N12 C13 112.1(2) y
C11 N12 C13 111.3(2) y
C16 N13 C17 115.0(2) y
C16 N13 C21 121.9(2) y
C17 N13 C21 123.1(2) y
C21 N14 C22 118.0(2) y
O21 N21 C30 107.3(2) y
C33 N22 C34 110.5(2) y
C33 N22 C36 112.0(2) y
C34 N22 C36 111.2(2) y
C39 N23 C40 115.7(2) y
C39 N23 C44 122.1(2) y
C40 N23 C44 122.2(2) y
C44 N24 C45 118.0(2) y
O11 C1 C2 125.6(2) y
O11 C1 C6 110.2(2) y
C2 C1 C6 124.2(2) ?
C1 C2 C3 113.2(2) ?
F11 C3 C2 117.4(2) ?
F11 C3 C4 116.9(2) ?
C2 C3 C4 125.6(2) ?
C3 C4 C5 118.7(2) ?
C4 C5 C6 118.3(2) ?
C1 C6 C5 120.0(2) ?
C1 C6 C7 103.6(2) ?
C5 C6 C7 136.3(2) ?
N11 C7 C6 112.1(2) y
N11 C7 C8 121.1(2) y
C6 C7 C8 126.8(2) ?
C7 C8 C9 114.6(2) ?
C7 C8 C12 111.8(2) ?
C9 C8 C12 109.1(2) ?
C8 C9 C10 111.7(2) ?
N12 C10 C9 110.5(2) y
N12 C11 C12 111.7(2) y
C8 C12 C11 110.9(2) ?
N12 C13 C14 111.1(2) y
C13 C14 C15 114.2(2) ?
C14 C15 C16 116.9(2) ?
C14 C15 C22 124.5(2) ?
C16 C15 C22 118.6(2) ?
O12 C16 N13 119.1(2) y
O12 C16 C15 125.4(2) y
N13 C16 C15 115.4(2) ?
N13 C17 C18 113.5(2) ?
C17 C18 C19 118.6(3) ?
C18 C19 C20 118.4(3) ?
C19 C20 C21 115.6(2) ?
N13 C21 N14 122.8(2) ?
N13 C21 C20 119.7(2) ?
N14 C21 C20 117.5(2) ?
N14 C22 C15 123.2(2) ?
N14 C22 C23 113.8(2) ?
C15 C22 C23 122.9(2) ?
O21 C24 C25 125.1(2) ?
O21 C24 C29 111.1(2) ?
C25 C24 C29 123.9(2) ?
C24 C25 C26 114.3(2) ?
F21 C26 C25 117.7(2) ?
F21 C26 C27 118.2(2) ?
C25 C26 C27 124.1(3) ?
C26 C27 C28 120.0(2) ?
C27 C28 C29 118.1(2) ?
C24 C29 C28 119.5(2) ?
C24 C29 C30 104.0(2) ?
C28 C29 C30 136.5(2) ?
N21 C30 C29 110.8(2) ?
N21 C30 C31 120.8(2) ?
C29 C30 C31 128.4(2) ?
C30 C31 C32 113.0(2) ?
C30 C31 C35 112.2(2) ?
C32 C31 C35 108.7(2) ?
C31 C32 C33 111.3(2) ?
N22 C33 C32 110.5(2) ?
N22 C34 C35 111.5(2) ?
C31 C35 C34 111.7(2) ?
N22 C36 C37 111.9(2) ?
C36 C37 C38 113.1(2) ?
C37 C38 C39 117.7(2) ?
C37 C38 C45 124.1(2) ?
C39 C38 C45 118.1(2) ?
O22 C39 N23 119.8(2) ?
O22 C39 C38 124.7(2) ?
N23 C39 C38 115.5(2) ?
N23 C40 C41 113.3(2) ?
C40 C41 C42 114.5(2) ?
C41 C42 C43 114.2(4) ?
C42 C43 C44 117.0(3) ?
N23 C44 N24 122.8(2) ?
N23 C44 C43 119.3(2) ?
N24 C44 C43 117.9(2) ?
N24 C45 C38 123.4(2) ?
N24 C45 C46 114.2(2) ?
C38 C45 C46 122.4(2) ?
C1 C2 H2 123.4 ?
C3 C2 H2 123.4 ?
C3 C4 H4 120.7 ?
C5 C4 H4 120.7 ?
C4 C5 H5 120.9 ?
C6 C5 H5 120.9 ?
C7 C8 H8 107.0 ?
C9 C8 H8 107.0 ?
C12 C8 H8 107.0 ?
C8 C9 H91 108.9 ?
C8 C9 H92 108.9 ?
C10 C9 H91 108.9 ?
C10 C9 H92 108.9 ?
H91 C9 H92 109.5 ?
N12 C10 H101 109.2 ?
N12 C10 H102 109.2 ?
C9 C10 H101 109.2 ?
C9 C10 H102 109.2 ?
H101 C10 H102 109.5 ?
N12 C11 H111 108.9 ?
N12 C11 H112 108.9 ?
C12 C11 H111 108.9 ?
C12 C11 H112 108.9 ?
H111 C11 H112 109.5 ?
C8 C12 H121 109.1 ?
C8 C12 H122 109.1 ?
C11 C12 H121 109.1 ?
C11 C12 H122 109.1 ?
H121 C12 H122 109.5 ?
N12 C13 H131 109.1 ?
N12 C13 H132 109.1 ?
C14 C13 H131 109.1 ?
C14 C13 H132 109.1 ?
H131 C13 H132 109.5 ?
C13 C14 H141 108.3 ?
C13 C14 H142 108.3 ?
C15 C14 H141 108.3 ?
C15 C14 H142 108.3 ?
H141 C14 H142 109.5 ?
N13 C17 H171 108.4 ?
N13 C17 H172 108.4 ?
C18 C17 H171 108.4 ?
C18 C17 H172 108.4 ?
H171 C17 H172 109.5 ?
C17 C18 H181 107.2 ?
C17 C18 H182 107.2 ?
C19 C18 H181 107.2 ?
C19 C18 H182 107.2 ?
H181 C18 H182 109.5 ?
C18 C19 H191 107.2 ?
C18 C19 H192 107.2 ?
C20 C19 H191 107.2 ?
C20 C19 H192 107.2 ?
H191 C19 H192 109.5 ?
C19 C20 H201 107.9 ?
C19 C20 H202 107.9 ?
C21 C20 H201 107.9 ?
C21 C20 H202 107.9 ?
H201 C20 H202 109.5 ?
C22 C23 H231 109.5 ?
C22 C23 H232 109.5 ?
C22 C23 H233 109.5 ?
H231 C23 H232 109.5 ?
H231 C23 H233 109.5 ?
H232 C23 H233 109.5 ?
C24 C25 H25 122.8 ?
C26 C25 H25 122.8 ?
C26 C27 H27 120.0 ?
C28 C27 H27 120.0 ?
C27 C28 H28 121.0 ?
C29 C28 H28 121.0 ?
C30 C31 H31 107.6 ?
C32 C31 H31 107.6 ?
C35 C31 H31 107.6 ?
C31 C32 H321 109.0 ?
C31 C32 H322 109.0 ?
C33 C32 H321 109.0 ?
C33 C32 H322 109.0 ?
H321 C32 H322 109.5 ?
N22 C33 H331 109.2 ?
N22 C33 H332 109.2 ?
C32 C33 H331 109.2 ?
C32 C33 H332 109.2 ?
H331 C33 H332 109.5 ?
N22 C34 H341 109.0 ?
N22 C34 H342 109.0 ?
C35 C34 H341 109.0 ?
C35 C34 H342 109.0 ?
H341 C34 H342 109.5 ?
C31 C35 H351 108.9 ?
C31 C35 H352 108.9 ?
C34 C35 H351 108.9 ?
C34 C35 H352 108.9 ?
H351 C35 H352 109.5 ?
N22 C36 H361 108.9 ?
N22 C36 H362 108.9 ?
C37 C36 H361 108.9 ?
C37 C36 H362 108.9 ?
H361 C36 H362 109.5 ?
C36 C37 H371 108.6 ?
C36 C37 H372 108.6 ?
C38 C37 H371 108.6 ?
C38 C37 H372 108.6 ?
H371 C37 H372 109.5 ?
N23 C40 H401 108.5 ?
N23 C40 H402 108.5 ?
C41 C40 H401 108.5 ?
C41 C40 H402 108.5 ?
H401 C40 H402 109.5 ?
C40 C41 H411 108.2 ?
C40 C41 H412 108.2 ?
C42 C41 H411 108.2 ?
C42 C41 H412 108.2 ?
H411 C41 H412 109.5 ?
C41 C42 H421 108.3 ?
C41 C42 H422 108.3 ?
C43 C42 H421 108.3 ?
C43 C42 H422 108.3 ?
H421 C42 H422 109.5 ?
C42 C43 H431 107.6 ?
C42 C43 H432 107.6 ?
C44 C43 H431 107.6 ?
C44 C43 H432 107.6 ?
H431 C43 H432 109.5 ?
C45 C46 H461 109.5 ?
C45 C46 H462 109.5 ?
C45 C46 H463 109.5 ?
H461 C46 H462 109.5 ?
H461 C46 H463 109.5 ?
H462 C46 H463 109.5 ?

loop_
_geom_bond_atom_site_label_1
_geom_bond_atom_site_label_2
_geom_bond_distance
_geom_bond_publ_flag
F11 C3 1.359(3) ?
F21 C26 1.361(3) ?
O11 N11 1.441(3) y
O11 C1 1.364(3) y
O12 C16 1.222(3) y
O21 N21 1.443(3) y
O21 C24 1.355(3) y
O22 C39 1.229(3) y
N11 C7 1.287(3) y
N12 C10 1.457(3) y
N12 C11 1.439(3) y
N12 C13 1.466(3) y
N13 C16 1.398(3) y
N13 C17 1.490(3) y
N13 C21 1.343(3) y
N14 C21 1.311(3) y
N14 C22 1.375(3) y
N21 C30 1.300(3) y
N22 C33 1.453(3) y
N22 C34 1.457(3) y
N22 C36 1.467(3) y
N23 C39 1.381(3) y
N23 C40 1.485(3) y
N23 C44 1.355(3) y
N24 C44 1.295(3) y
N24 C45 1.373(3) y
C1 C2 1.373(3) ?
C1 C6 1.384(3) ?
C2 C3 1.365(3) ?
C3 C4 1.383(4) ?
C4 C5 1.377(4) ?
C5 C6 1.372(4) ?
C6 C7 1.438(3) ?
C7 C8 1.501(3) ?
C8 C9 1.488(3) ?
C8 C12 1.523(4) ?
C9 C10 1.506(4) ?
C11 C12 1.523(4) ?
C13 C14 1.526(5) ?
C14 C15 1.510(3) ?
C15 C16 1.437(3) ?
C15 C22 1.351(3) ?
C17 C18 1.473(5) ?
C18 C19 1.378(6) ?
C19 C20 1.425(4) ?
C20 C21 1.499(4) ?
C22 C23 1.484(3) ?
C24 C25 1.380(4) ?
C24 C29 1.369(3) ?
C25 C26 1.367(4) ?
C26 C27 1.378(4) ?
C27 C28 1.361(4) ?
C28 C29 1.396(3) ?
C29 C30 1.453(4) ?
C30 C31 1.488(4) ?
C31 C32 1.520(4) ?
C31 C35 1.526(3) ?
C32 C33 1.518(4) ?
C34 C35 1.524(4) ?
C36 C37 1.518(3) ?
C37 C38 1.502(4) ?
C38 C39 1.444(3) ?
C38 C45 1.352(3) ?
C40 C41 1.488(4) ?
C41 C42 1.429(6) ?
C42 C43 1.431(5) ?
C43 C44 1.504(4) ?
C45 C46 1.515(4) ?
C2 H2 0.930 ?
C4 H4 0.930 ?
C5 H5 0.930 ?
C8 H8 0.980 ?
C9 H91 0.970 ?
C9 H92 0.970 ?
C10 H101 0.970 ?
C10 H102 0.970 ?
C11 H111 0.970 ?
C11 H112 0.970 ?
C12 H121 0.970 ?
C12 H122 0.970 ?
C13 H131 0.970 ?
C13 H132 0.970 ?
C14 H141 0.970 ?
C14 H142 0.970 ?
C17 H171 0.970 ?
C17 H172 0.970 ?
C18 H181 0.970 ?
C18 H182 0.970 ?
C19 H191 0.970 ?
C19 H192 0.970 ?
C20 H201 0.970 ?
C20 H202 0.970 ?
C23 H231 0.960 ?
C23 H232 0.960 ?
C23 H233 0.960 ?
C25 H25 0.930 ?
C27 H27 0.930 ?
C28 H28 0.930 ?
C31 H31 0.980 ?
C32 H321 0.970 ?
C32 H322 0.970 ?
C33 H331 0.970 ?
C33 H332 0.970 ?
C34 H341 0.970 ?
C34 H342 0.970 ?
C35 H351 0.970 ?
C35 H352 0.970 ?
C36 H361 0.970 ?
C36 H362 0.970 ?
C37 H371 0.970 ?
C37 H372 0.970 ?
C40 H401 0.970 ?
C40 H402 0.970 ?
C41 H411 0.970 ?
C41 H412 0.970 ?
C42 H421 0.970 ?
C42 H422 0.970 ?
C43 H431 0.970 ?
C43 H432 0.970 ?
C46 H461 0.960 ?
C46 H462 0.960 ?
C46 H463 0.960 ?

loop_
_geom_contact_atom_site_label_1
_geom_contact_atom_site_label_2
_geom_contact_distance
_geom_contact_site_symmetry_2
F11 C9 3.412(4) 1_455
F11 C14 3.268(3) 2_566
F11 C23 3.473(4) 2_566
F11 C43 3.209(3) 2_675
F21 C20 3.493(3) 2_656
F21 C40 3.508(4) 2_765
O11 C33 3.563(4) 1_455
O12 C5 3.215(3) 1_655
O21 C10 3.428(3) .
O21 C38 3.501(3) 2_765
O21 C45 3.369(4) 2_765
O21 C46 3.589(3) 2_765
O22 C28 3.235(3) 1_655
N11 C42 3.593(4) 2_775
N14 C25 3.518(3) 2_656
N23 C25 3.456(4) 2_765
N24 C2 3.474(3) 2_675
C2 N24 3.474(3) 2_675
C5 O12 3.215(3) 1_455
C9 F11 3.412(4) 1_655
C10 O21 3.428(3) .
C14 F11 3.268(3) 2_566
C20 F21 3.493(3) 2_656
C23 F11 3.473(4) 2_566
C24 C38 3.455(4) 2_765
C25 N14 3.518(3) 2_656
C25 N23 3.456(4) 2_765
C25 C39 3.470(4) 2_765
C28 O22 3.235(3) 1_455
C30 C37 3.595(4) 2_765
C33 O11 3.563(4) 1_655
C37 C30 3.595(4) 2_765
C38 O21 3.501(3) 2_765
C38 C24 3.455(4) 2_765
C39 C25 3.470(4) 2_765
C40 F21 3.508(4) 2_765
C42 N11 3.593(4) 2_775
C43 F11 3.209(3) 2_675
C45 O21 3.369(4) 2_765
C46 O21 3.589(3) 2_765
F11 H91 2.516 1_455
F11 H141 2.534 2_566
F11 H142 3.379 2_566
F11 H231 3.083 2_566
F11 H233 3.252 2_566
F11 H431 2.742 2_675
F11 H432 2.795 2_675
F21 H201 2.954 2_656
F21 H202 3.132 2_656
F21 H322 2.714 1_455
F21 H342 3.158 2_665
F21 H402 2.763 2_765
F21 H412 2.991 2_765
O11 H171 3.267 2_666
O11 H181 3.261 2_666
O11 H331 3.227 1_455
O11 H332 3.093 1_455
O11 H422 2.731 2_775
O11 H463 3.001 2_675
O12 H5 2.356 1_655
O12 H121 2.938 2_666
O12 H122 3.218 1_655
O12 H192 2.900 2_756
O21 H92 3.504 .
O21 H101 2.754 .
O21 H102 3.343 .
O21 H191 2.950 2_756
O21 H231 3.506 2_656
O21 H232 3.124 2_656
O21 H371 3.456 2_765
O21 H462 2.924 2_765
O22 H28 2.341 1_655
O22 H351 3.073 1_655
O22 H401 3.156 2_875
O22 H421 2.743 2_875
N11 H332 3.412 1_455
N11 H422 2.652 2_775
N12 H4 2.739 1_655
N13 H172 3.131 2_756
N14 H25 2.652 2_656
N14 H102 3.089 2_656
N14 H432 3.209 1_446
N21 H101 3.188 .
N21 H191 2.836 2_756
N21 H371 3.090 2_765
N21 H462 3.068 2_765
N22 H27 2.905 1_655
N22 H352 3.093 2_765
N23 H25 3.324 2_765
N23 H401 2.915 2_875
N24 H2 2.616 2_675
N24 H231 2.911 1_664
N24 H331 3.441 2_775
C1 H171 3.311 2_666
C1 H181 3.407 2_666
C1 H321 2.928 1_455
C1 H331 3.265 1_455
C1 H332 3.379 1_455
C1 H463 3.453 2_675
C2 H111 3.492 2_566
C2 H141 3.521 2_566
C2 H181 3.304 2_666
C2 H231 3.272 2_566
C2 H233 3.309 2_566
C2 H321 2.962 1_455
C2 H331 3.179 1_455
C2 H463 3.179 2_675
C3 H91 3.487 1_455
C3 H111 3.138 2_566
C3 H141 2.842 2_566
C3 H231 3.562 2_566
C3 H233 3.432 2_566
C3 H321 3.065 1_455
C4 H91 3.575 1_455
C4 H101 3.171 1_455
C4 H111 3.029 2_566
C4 H121 3.576 2_566
C4 H132 3.482 1_455
C4 H141 3.262 2_566
C4 H142 3.424 1_455
C4 H321 3.266 1_455
C5 H111 3.309 2_566
C5 H121 3.303 2_566
C5 H122 3.478 2_566
C5 H192 3.312 2_656
C5 H321 3.261 1_455
C6 H122 3.582 2_566
C6 H321 3.085 1_455
C9 H4 3.504 1_655
C10 H4 2.959 1_655
C10 H232 3.190 2_656
C11 H171 3.178 1_455
C12 H122 3.532 2_566
C12 H142 3.552 2_666
C13 H4 3.046 1_655
C13 H182 3.328 2_756
C13 H232 3.515 2_656
C14 H4 3.385 1_655
C14 H121 3.524 2_666
C16 H5 3.524 1_655
C16 H121 3.517 2_666
C16 H172 3.323 2_756
C16 H192 3.540 2_756
C17 H112 3.146 1_655
C17 H172 3.376 2_756
C18 H132 3.401 2_756
C18 H232 3.411 1_655
C18 H233 3.228 1_655
C19 H5 3.553 2_656
C19 H132 3.402 2_756
C19 H462 3.413 1_546
C20 H8 3.558 2_656
C20 H462 3.556 1_546
C21 H25 3.550 2_656
C21 H172 3.549 2_756
C22 H25 3.498 2_656
C22 H102 3.452 2_656
C22 H432 3.167 1_446
C23 H2 3.302 2_566
C23 H25 3.360 2_656
C23 H102 3.300 2_656
C23 H181 3.247 1_455
C23 H182 3.235 1_455
C23 H432 3.249 1_446
C24 H92 2.948 .
C24 H101 3.207 .
C24 H102 3.504 .
C24 H372 3.480 2_765
C25 H92 3.005 .
C25 H102 3.443 .
C25 H402 3.516 2_765
C26 H92 3.304 .
C26 H322 3.564 1_455
C26 H402 3.118 2_765
C27 H92 3.581 .
C27 H332 3.178 1_455
C27 H351 3.427 2_665
C27 H362 3.581 1_455
C27 H372 3.335 1_455
C28 H92 3.550 .
C28 H372 3.488 2_765
C28 H421 3.390 2_775
C29 H92 3.229 .
C29 H372 3.092 2_765
C30 H371 3.176 2_765
C30 H372 3.208 2_765
C31 H431 3.553 2_775
C33 H27 3.169 1_655
C33 H463 3.548 2_775
C34 H352 3.308 2_765
C34 H402 3.177 1_455
C35 H27 3.505 2_665
C35 H352 3.578 2_765
C35 H371 3.474 2_765
C35 H372 3.211 2_765
C35 H402 3.580 1_455
C36 H27 3.166 1_655
C36 H411 3.233 2_875
C36 H421 3.434 2_875
C37 H27 3.287 1_655
C37 H352 3.020 2_765
C38 H401 3.525 2_875
C39 H28 3.517 1_655
C39 H401 2.919 2_875
C39 H421 3.432 2_875
C40 H341 3.320 1_655
C40 H401 3.301 2_875
C41 H362 3.241 2_875
C41 H461 3.158 1_655
C41 H463 3.582 1_655
C42 H362 3.097 2_875
C43 H31 3.507 2_775
C43 H231 3.263 1_664
C44 H2 3.575 2_675
C44 H25 3.386 2_765
C44 H231 3.257 1_664
C44 H401 3.459 2_875
C45 H2 3.387 2_675
C46 H2 3.173 2_675
C46 H201 3.511 1_564
C46 H331 3.421 2_775
C46 H411 3.115 1_455
C46 H412 3.476 1_455
H2 N24 2.616 2_675
H2 C23 3.302 2_566
H2 C44 3.575 2_675
H2 C45 3.387 2_675
H2 C46 3.173 2_675
H2 H181 3.011 2_666
H2 H231 2.671 2_566
H2 H233 3.066 2_566
H2 H321 3.419 1_455
H2 H331 3.023 1_455
H2 H431 3.393 2_675
H2 H432 3.535 2_675
H2 H462 3.358 2_675
H2 H463 2.485 2_675
H4 N12 2.739 1_455
H4 C9 3.504 1_455
H4 C10 2.959 1_455
H4 C13 3.046 1_455
H4 C14 3.385 1_455
H4 H91 3.016 1_455
H4 H101 2.473 1_455
H4 H111 3.307 2_566
H4 H121 3.571 2_566
H4 H132 2.711 1_455
H4 H141 3.285 2_566
H4 H142 2.774 1_455
H5 O12 2.356 1_455
H5 C16 3.524 1_455
H5 C19 3.553 2_656
H5 H121 3.123 2_566
H5 H122 3.476 2_566
H5 H132 3.407 1_455
H5 H142 3.307 1_455
H5 H192 2.661 2_656
H5 H202 3.416 2_656
H8 C20 3.558 2_656
H8 H202 2.677 2_656
H25 N14 2.652 2_656
H25 N23 3.324 2_765
H25 C21 3.550 2_656
H25 C22 3.498 2_656
H25 C23 3.360 2_656
H25 C44 3.386 2_765
H25 H92 3.359 .
H25 H102 3.196 .
H25 H201 3.405 2_656
H25 H202 3.267 2_656
H25 H231 3.048 2_656
H25 H232 3.106 2_656
H25 H402 3.549 2_765
H25 H412 3.221 2_765
H25 H432 3.453 2_765
H27 N22 2.905 1_455
H27 C33 3.169 1_455
H27 C35 3.505 2_665
H27 C36 3.166 1_455
H27 C37 3.287 1_455
H27 H322 3.200 1_455
H27 H332 2.682 1_455
H27 H351 2.976 2_665
H27 H352 3.174 2_665
H27 H362 2.909 1_455
H27 H372 2.576 1_455
H28 O22 2.341 1_455
H28 C39 3.517 1_455
H28 H362 3.417 1_455
H28 H372 3.240 1_455
H28 H421 2.821 2_775
H28 H431 3.410 2_775
H31 C43 3.507 2_775
H31 H431 2.615 2_775
H91 F11 2.516 1_655
H91 C3 3.487 1_655
H91 C4 3.575 1_655
H91 H4 3.016 1_655
H91 H142 3.493 2_666
H92 O21 3.504 .
H92 C24 2.948 .
H92 C25 3.005 .
H92 C26 3.304 .
H92 C27 3.581 .
H92 C28 3.550 .
H92 C29 3.229 .
H92 H25 3.359 .
H101 O21 2.754 .
H101 N21 3.188 .
H101 C4 3.171 1_655
H101 C24 3.207 .
H101 H4 2.473 1_655
H101 H232 3.108 2_656
H102 O21 3.343 .
H102 N14 3.089 2_656
H102 C22 3.452 2_656
H102 C23 3.300 2_656
H102 C24 3.504 .
H102 C25 3.443 .
H102 H25 3.196 .
H102 H232 2.480 2_656
H111 C2 3.492 2_566
H111 C3 3.138 2_566
H111 C4 3.029 2_566
H111 C5 3.309 2_566
H111 H4 3.307 2_566
H111 H171 2.984 1_455
H112 C17 3.146 1_455
H112 H171 2.664 1_455
H112 H172 2.842 1_455
H112 H182 3.381 1_455
H121 O12 2.938 2_666
H121 C4 3.576 2_566
H121 C5 3.303 2_566
H121 C14 3.524 2_666
H121 C16 3.517 2_666
H121 H4 3.571 2_566
H121 H5 3.123 2_566
H121 H122 3.438 2_566
H121 H142 2.627 2_666
H122 O12 3.218 1_455
H122 C5 3.478 2_566
H122 C6 3.582 2_566
H122 C12 3.532 2_566
H122 H5 3.476 2_566
H122 H121 3.438 2_566
H122 H122 2.788 2_566
H122 H171 3.071 1_455
H131 H131 3.219 2_656
H131 H182 3.239 2_756
H131 H232 3.108 2_656
H132 C4 3.482 1_655
H132 C18 3.401 2_756
H132 C19 3.402 2_756
H132 H4 2.711 1_655
H132 H5 3.407 1_655
H132 H182 2.594 2_756
H132 H191 3.412 2_756
H132 H192 2.852 2_756
H132 H232 3.202 2_656
H141 F11 2.534 2_566
H141 C2 3.521 2_566
H141 C3 2.842 2_566
H141 C4 3.262 2_566
H141 H4 3.285 2_566
H142 F11 3.379 2_566
H142 C4 3.424 1_655
H142 C12 3.552 2_666
H142 H4 2.774 1_655
H142 H5 3.307 1_655
H142 H91 3.493 2_666
H142 H121 2.627 2_666
H171 O11 3.267 2_666
H171 C1 3.311 2_666
H171 C11 3.178 1_655
H171 H111 2.984 1_655
H171 H112 2.664 1_655
H171 H122 3.071 1_655
H172 N13 3.131 2_756
H172 C16 3.323 2_756
H172 C17 3.376 2_756
H172 C21 3.549 2_756
H172 H112 2.842 1_655
H172 H172 2.762 2_756
H181 O11 3.261 2_666
H181 C1 3.407 2_666
H181 C2 3.304 2_666
H181 C23 3.247 1_655
H181 H2 3.011 2_666
H181 H231 3.279 1_655
H181 H232 3.137 1_655
H181 H233 2.800 1_655
H181 H462 3.121 1_546
H181 H463 3.456 1_546
H182 C13 3.328 2_756
H182 C23 3.235 1_655
H182 H112 3.381 1_655
H182 H131 3.239 2_756
H182 H132 2.594 2_756
H182 H232 2.849 1_655
H182 H233 2.780 1_655
H191 O21 2.950 2_756
H191 N21 2.836 2_756
H191 H132 3.412 2_756
H191 H232 3.513 1_655
H191 H462 2.714 1_546
H192 O12 2.900 2_756
H192 C5 3.312 2_656
H192 C16 3.540 2_756
H192 H5 2.661 2_656
H192 H132 2.852 2_756
H201 F21 2.954 2_656
H201 C46 3.511 1_546
H201 H25 3.405 2_656
H201 H412 2.767 1_446
H201 H462 2.822 1_546
H201 H463 3.577 1_546
H202 F21 3.132 2_656
H202 H5 3.416 2_656
H202 H8 2.677 2_656
H202 H25 3.267 2_656
H231 F11 3.083 2_566
H231 O21 3.506 2_656
H231 N24 2.911 1_446
H231 C2 3.272 2_566
H231 C3 3.562 2_566
H231 C43 3.263 1_446
H231 C44 3.257 1_446
H231 H2 2.671 2_566
H231 H25 3.048 2_656
H231 H181 3.279 1_455
H231 H432 2.540 1_446
H232 O21 3.124 2_656
H232 C10 3.190 2_656
H232 C13 3.515 2_656
H232 C18 3.411 1_455
H232 H25 3.106 2_656
H232 H101 3.108 2_656
H232 H102 2.480 2_656
H232 H131 3.108 2_656
H232 H132 3.202 2_656
H232 H181 3.137 1_455
H232 H182 2.849 1_455
H232 H191 3.513 1_455
H233 F11 3.252 2_566
H233 C2 3.309 2_566
H233 C3 3.432 2_566
H233 C18 3.228 1_455
H233 H2 3.066 2_566
H233 H181 2.800 1_455
H233 H182 2.780 1_455
H321 C1 2.928 1_655
H321 C2 2.962 1_655
H321 C3 3.065 1_655
H321 C4 3.266 1_655
H321 C5 3.261 1_655
H321 C6 3.085 1_655
H321 H2 3.419 1_655
H322 F21 2.714 1_655
H322 C26 3.564 1_655
H322 H27 3.200 1_655
H322 H342 3.503 2_765
H322 H371 3.539 2_765
H331 O11 3.227 1_655
H331 N24 3.441 2_775
H331 C1 3.265 1_655
H331 C2 3.179 1_655
H331 C46 3.421 2_775
H331 H2 3.023 1_655
H331 H463 2.657 2_775
H332 O11 3.093 1_655
H332 N11 3.412 1_655
H332 C1 3.379 1_655
H332 C27 3.178 1_655
H332 H27 2.682 1_655
H332 H421 3.435 2_875
H332 H422 3.236 2_875
H341 C40 3.320 1_455
H341 H401 3.059 1_455
H341 H402 2.772 1_455
H341 H411 3.522 1_455
H342 F21 3.158 2_665
H342 H322 3.503 2_765
H342 H352 2.908 2_765
H342 H402 2.890 1_455
H351 O22 3.073 1_455
H351 C27 3.427 2_665
H351 H27 2.976 2_665
H351 H372 3.068 2_765
H351 H402 2.995 1_455
H352 N22 3.093 2_765
H352 C34 3.308 2_765
H352 C35 3.578 2_765
H352 C37 3.020 2_765
H352 H27 3.174 2_665
H352 H342 2.908 2_765
H352 H352 2.922 2_765
H352 H371 2.669 2_765
H352 H372 2.600 2_765
H361 H361 3.277 2_775
H361 H411 3.016 2_875
H361 H461 3.446 2_775
H362 C27 3.581 1_655
H362 C41 3.241 2_875
H362 C42 3.097 2_875
H362 H27 2.909 1_655
H362 H28 3.417 1_655
H362 H401 3.584 2_875
H362 H411 2.581 2_875
H362 H421 2.480 2_875
H362 H422 3.181 2_875
H371 O21 3.456 2_765
H371 N21 3.090 2_765
H371 C30 3.176 2_765
H371 C35 3.474 2_765
H371 H322 3.539 2_765
H371 H352 2.669 2_765
H372 C24 3.480 2_765
H372 C27 3.335 1_655
H372 C28 3.488 2_765
H372 C29 3.092 2_765
H372 C30 3.208 2_765
H372 C35 3.211 2_765
H372 H27 2.576 1_655
H372 H28 3.240 1_655
H372 H351 3.068 2_765
H372 H352 2.600 2_765
H401 O22 3.156 2_875
H401 N23 2.915 2_875
H401 C38 3.525 2_875
H401 C39 2.919 2_875
H401 C40 3.301 2_875
H401 C44 3.459 2_875
H401 H341 3.059 1_655
H401 H362 3.584 2_875
H401 H401 2.726 2_875
H402 F21 2.763 2_765
H402 C25 3.516 2_765
H402 C26 3.118 2_765
H402 C34 3.177 1_655
H402 C35 3.580 1_655
H402 H25 3.549 2_765
H402 H341 2.772 1_655
H402 H342 2.890 1_655
H402 H351 2.995 1_655
H411 C36 3.233 2_875
H411 C46 3.115 1_655
H411 H341 3.522 1_655
H411 H361 3.016 2_875
H411 H362 2.581 2_875
H411 H461 2.466 1_655
H411 H462 3.556 1_655
H411 H463 2.956 1_655
H412 F21 2.991 2_765
H412 C46 3.476 1_655
H412 H25 3.221 2_765
H412 H201 2.767 1_664
H412 H461 3.009 1_655
H412 H462 3.490 1_655
H412 H463 3.377 1_655
H421 O22 2.743 2_875
H421 C28 3.390 2_775
H421 C36 3.434 2_875
H421 C39 3.432 2_875
H421 H28 2.821 2_775
H421 H332 3.435 2_875
H421 H362 2.480 2_875
H422 O11 2.731 2_775
H422 N11 2.652 2_775
H422 H332 3.236 2_875
H422 H362 3.181 2_875
H431 F11 2.742 2_675
H431 C31 3.553 2_775
H431 H2 3.393 2_675
H431 H28 3.410 2_775
H431 H31 2.615 2_775
H432 F11 2.795 2_675
H432 N14 3.209 1_664
H432 C22 3.167 1_664
H432 C23 3.249 1_664
H432 H2 3.535 2_675
H432 H25 3.453 2_765
H432 H231 2.540 1_664
H461 C41 3.158 1_455
H461 H361 3.446 2_775
H461 H411 2.466 1_455
H461 H412 3.009 1_455
H462 O21 2.924 2_765
H462 N21 3.068 2_765
H462 C19 3.413 1_564
H462 C20 3.556 1_564
H462 H2 3.358 2_675
H462 H181 3.121 1_564
H462 H191 2.714 1_564
H462 H201 2.822 1_564
H462 H411 3.556 1_455
H462 H412 3.490 1_455
H463 O11 3.001 2_675
H463 C1 3.453 2_675
H463 C2 3.179 2_675
H463 C33 3.548 2_775
H463 C41 3.582 1_455
H463 H2 2.485 2_675
H463 H181 3.456 1_564
H463 H201 3.577 1_564
H463 H331 2.657 2_775
H463 H411 2.956 1_455
H463 H412 3.377 1_455

loop_
_geom_torsion_atom_site_label_1
_geom_torsion_atom_site_label_2
_geom_torsion_atom_site_label_3
_geom_torsion_atom_site_label_4
_geom_torsion
_geom_torsion_publ_flag
N11 O11 C1 C2 -175.9(3) ?
N11 O11 C1 C6 2.2(3) ?
C1 O11 N11 C7 -0.9(3) ?
N21 O21 C24 C25 -178.9(2) ?
N21 O21 C24 C29 0.2(3) ?
C24 O21 N21 C30 -0.3(3) ?
O11 N11 C7 C6 -0.7(3) ?
O11 N11 C7 C8 176.9(2) ?
C10 N12 C11 C12 -60.4(3) ?
C11 N12 C10 C9 61.5(3) ?
C10 N12 C13 C14 160.2(2) ?
C13 N12 C10 C9 -174.8(2) ?
C11 N12 C13 C14 -77.3(3) ?
C13 N12 C11 C12 175.3(2) ?
C16 N13 C17 C18 173.4(3) ?
C17 N13 C16 O12 0.7(4) ?
C17 N13 C16 C15 179.5(3) ?
C16 N13 C21 N14 -0.2(4) ?
C16 N13 C21 C20 -179.6(3) ?
C21 N13 C16 O12 -177.8(3) ?
C21 N13 C16 C15 1.0(4) ?
C17 N13 C21 N14 -178.7(3) ?
C17 N13 C21 C20 2.0(5) ?
C21 N13 C17 C18 -8.1(5) ?
C21 N14 C22 C15 -0.1(3) ?
C21 N14 C22 C23 179.2(3) ?
C22 N14 C21 N13 -0.2(5) ?
C22 N14 C21 C20 179.2(3) ?
O21 N21 C30 C29 0.3(3) ?
O21 N21 C30 C31 178.2(2) ?
C33 N22 C34 C35 -59.0(3) ?
C34 N22 C33 C32 60.7(3) ?
C33 N22 C36 C37 153.4(2) ?
C36 N22 C33 C32 -174.8(2) ?
C34 N22 C36 C37 -82.4(2) ?
C36 N22 C34 C35 176.0(2) ?
C39 N23 C40 C41 164.1(3) ?
C40 N23 C39 O22 3.7(4) ?
C40 N23 C39 C38 -177.8(2) ?
C39 N23 C44 N24 -0.9(4) ?
C39 N23 C44 C43 -179.2(3) ?
C44 N23 C39 O22 -176.9(2) ?
C44 N23 C39 C38 1.6(4) ?
C40 N23 C44 N24 178.4(3) ?
C40 N23 C44 C43 0.2(4) ?
C44 N23 C40 C41 -15.3(4) ?
C44 N24 C45 C38 2.6(4) ?
C44 N24 C45 C46 -178.3(2) ?
C45 N24 C44 N23 -1.1(4) ?
C45 N24 C44 C43 177.1(3) ?
O11 C1 C2 C3 178.2(3) ?
O11 C1 C6 C5 -179.3(2) ?
O11 C1 C6 C7 -2.5(3) ?
C2 C1 C6 C5 -1.3(5) ?
C2 C1 C6 C7 175.6(3) ?
C6 C1 C2 C3 0.4(4) ?
C1 C2 C3 F11 -179.5(2) ?
C1 C2 C3 C4 1.8(4) ?
F11 C3 C4 C5 178.2(2) ?
C2 C3 C4 C5 -3.0(5) ?
C3 C4 C5 C6 1.9(4) ?
C4 C5 C6 C1 0.0(4) ?
C4 C5 C6 C7 -175.6(3) ?
C1 C6 C7 N11 2.0(3) ?
C1 C6 C7 C8 -175.5(3) ?
C5 C6 C7 N11 178.0(3) ?
C5 C6 C7 C8 0.6(6) y
N11 C7 C8 C9 -20.7(4) y
N11 C7 C8 C12 104.1(3) ?
C6 C7 C8 C9 156.5(3) ?
C6 C7 C8 C12 -78.7(4) y
C7 C8 C9 C10 -180.0(2) ?
C7 C8 C12 C11 -179.5(2) ?
C9 C8 C12 C11 -51.7(3) ?
C12 C8 C9 C10 53.8(4) ?
C8 C9 C10 N12 -59.7(3) ?
N12 C11 C12 C8 56.4(3) ?
N12 C13 C14 C15 178.1(2) ?
C13 C14 C15 C16 90.8(3) ?
C13 C14 C15 C22 -91.7(3) ?
C14 C15 C16 O12 -4.9(5) ?
C14 C15 C16 N13 176.4(2) ?
C14 C15 C22 N14 -176.6(3) ?
C14 C15 C22 C23 4.1(5) ?
C16 C15 C22 N14 0.9(5) ?
C16 C15 C22 C23 -178.4(3) ?
C22 C15 C16 O12 177.5(3) ?
C22 C15 C16 N13 -1.3(4) ?
N13 C17 C18 C19 27.1(6) ?
C17 C18 C19 C20 -40.8(7) ?
C18 C19 C20 C21 32.7(6) ?
C19 C20 C21 N13 -13.3(5) ?
C19 C20 C21 N14 167.3(3) ?
O21 C24 C25 C26 -179.4(2) ?
O21 C24 C29 C28 179.6(2) ?
O21 C24 C29 C30 0.0(2) ?
C25 C24 C29 C28 -1.3(4) ?
C25 C24 C29 C30 179.1(2) ?
C29 C24 C25 C26 1.6(4) ?
C24 C25 C26 F21 179.6(2) ?
C24 C25 C26 C27 -0.7(4) ?
F21 C26 C27 C28 179.2(3) ?
C25 C26 C27 C28 -0.5(5) ?
C26 C27 C28 C29 0.9(4) ?
C27 C28 C29 C24 0.0(3) ?
C27 C28 C29 C30 179.4(3) ?
C24 C29 C30 N21 -0.1(3) ?
C24 C29 C30 C31 -177.9(2) ?
C28 C29 C30 N21 -179.7(3) ?
C28 C29 C30 C31 2.6(5) ?
N21 C30 C31 C32 -3.2(4) y
N21 C30 C31 C35 120.1(3) ?
C29 C30 C31 C32 174.4(2) y
C29 C30 C31 C35 -62.3(3) y
C30 C31 C32 C33 179.4(2) ?
C30 C31 C35 C34 -177.9(2) ?
C32 C31 C35 C34 -52.3(3) ?
C35 C31 C32 C33 54.2(3) ?
C31 C32 C33 N22 -59.2(3) ?
N22 C34 C35 C31 55.5(3) ?
N22 C36 C37 C38 176.1(2) ?
C36 C37 C38 C39 86.3(3) ?
C36 C37 C38 C45 -97.5(3) ?
C37 C38 C39 O22 -5.4(4) ?
C37 C38 C39 N23 176.2(2) ?
C37 C38 C45 N24 -178.0(2) ?
C37 C38 C45 C46 3.0(4) ?
C39 C38 C45 N24 -1.8(4) ?
C39 C38 C45 C46 179.1(2) ?
C45 C38 C39 O22 178.2(3) ?
C45 C38 C39 N23 -0.2(4) ?
N23 C40 C41 C42 41.2(5) ?
C40 C41 C42 C43 -52.4(5) ?
C41 C42 C43 C44 36.3(5) ?
C42 C43 C44 N23 -10.3(5) ?
C42 C43 C44 N24 171.4(3) ?

loop_
_cod_related_entry_id
_cod_related_entry_database
_cod_related_entry_code
1 ChemSpider 4895
